data_1101024
loop_
_publ_author_name
'Rius, J.'
'Plana, F.'

_publ_section_title
;
 Contribution to the superstructure resolution of the double layer
 mineral motukoreaite
;
_journal_coden_ASTM NJMMAW
_journal_name_full
;
 Neues Jahrbuch fuer Mineralogie. Monatshefte
;
_journal_page_first 263
_journal_page_last 272
_journal_volume 1986
_journal_year 1986
_chemical_compound_source
;
 the Emile Baudot bank, western Mediterranean
;
_chemical_formula_analytical
;
Mg6 Al3 Na.66 (S O4)1.32 (O H)18 (H2 O)12 O97.74 H
;
_chemical_formula_sum 'Al3.4 H42 Mg5.6 Na0.6 O37.3 S1.3'
_chemical_name_mineral Motukoreaite
_chemical_name_systematic
;
Magnesium aluminium sodium hydroxide sulfate carbonate hydrate
(5.6/3.4/.6/18/1.3/.7/12)
;
_space_group_IT_number 166
_symmetry_cell_setting trigonal
_symmetry_space_group_name_Hall '-R 3 2"'
_symmetry_space_group_name_H-M 'R -3 m :H'
_cell_angle_alpha 90
_cell_angle_beta 90
_cell_angle_gamma 120
_cell_formula_units_Z 3
_cell_length_a 9.172(2)
_cell_length_b 9.172(2)
_cell_length_c 33.51(1)
_cell_volume 2441.4
_exptl_crystal_density_meas 1.8
_cod_duplicate_entry 1100006
_cod_original_sg_symbol_H-M 'R -3 m H'
_cod_original_formula_sum 'H42 Al3.4 Mg5.6 Na.6 O37.3 S1.3'
_cod_database_code 1101024

loop_
_symmetry_equiv_pos_as_xyz
x,y,z
-y,x-y,z
y-x,-x,z
-y,-x,z
x,x-y,z
y-x,y,z
-x,-y,-z
y,y-x,-z
x-y,x,-z
y,x,-z
-x,y-x,-z
x-y,-y,-z
1/3+x,2/3+y,2/3+z
2/3+x,1/3+y,1/3+z
1/3-y,2/3+x-y,2/3+z
2/3-y,1/3+x-y,1/3+z
1/3-x+y,2/3-x,2/3+z
2/3-x+y,1/3-x,1/3+z
1/3-y,2/3-x,2/3+z
2/3-y,1/3-x,1/3+z
1/3+x,2/3+x-y,2/3+z
2/3+x,1/3+x-y,1/3+z
1/3-x+y,2/3+y,2/3+z
2/3-x+y,1/3+y,1/3+z
1/3-x,2/3-y,2/3-z
2/3-x,1/3-y,1/3-z
1/3+y,2/3-x+y,2/3-z
2/3+y,1/3-x+y,1/3-z
1/3+x-y,2/3+x,2/3-z
2/3+x-y,1/3+x,1/3-z
1/3+y,2/3+x,2/3-z
2/3+y,1/3+x,1/3-z
1/3-x,2/3-x+y,2/3-z
2/3-x,1/3-x+y,1/3-z
1/3+x-y,2/3-y,2/3-z
2/3+x-y,1/3-y,1/3-z

loop_
_atom_site_aniso_label
_atom_site_aniso_U_11
_atom_site_aniso_U_22
_atom_site_aniso_U_33
_atom_site_aniso_U_12
_atom_site_aniso_U_13
_atom_site_aniso_U_23
Al1 0.00760 0.00760 0.03490 0.00380 0.00000 0.00000
Al2 0.01030 0.01030 0.01350 0.00515 0.00000 0.00000
Mg1 0.00990 0.00620 0.02570 0.00310 0.00005 0.00010

loop_
_atom_site_label
_atom_site_type_symbol
_atom_site_symmetry_multiplicity
_atom_site_Wyckoff_symbol
_atom_site_fract_x
_atom_site_fract_y
_atom_site_fract_z
_atom_site_occupancy
_atom_site_attached_hydrogens
_atom_site_calc_flag
_atom_site_U_iso_or_equiv
Al1 Al3+ 3 b 0. 0. 0.5 1. 0 d 0.00760
Al2 Al3+ 6 c 0.3333 0.6666 0.5014(3) 1. 0 d 0.01030
Mg1 Mg2+ 18 g 0.3344(8) 0. 0.5 1. 0 d 0.00990
Na1 Na1+ 3 a 0. 0. 0. 0.66(2) 0 d 0.02170
S1 S6+ 6 c 0.6666 0.3333 0.0402(4) 0.66(2) 0 d 0.00670
O1 O2- 18 h 0.1061(9) 0.2122(9) 0.5289(4) 1. 1 d 0.02630
O2 O2- 18 h 0.4408(9) 0.8816(9) 0.5305(4) 1. 1 d 0.01960
O3 O2- 18 h 0.4578(8) 0.2289(8) 0.5292(3) 1. 1 d 0.01360
O4 O2- 36 i 0.1327(33) 0.4301(37) 0.0553(9) 0.33(1) 2 d 0.02590
O5 O2- 36 i 0.2162(28) 0.1690(25) 0.0520(6) 0.5 2 d 0.03730
O6 O2- 36 i 0.5495(35) 0.3923(34) 0.0563(6) 0.33(1) 0 d 0.01520
O7 O2- 6 c 0.3333 0.6666 0.0042(1) 0.66(2) 0 d 0.01190
H1 H1+ . . . . . 3.5 0 dum .
C1 C4+ . . . . . 0.056 0 dum .

loop_
_atom_type_symbol
_atom_type_oxidation_number
Al3+ 3.000
Mg2+ 2.000
Na1+ 1.000
S6+ 6.000
O2- -2.000
H1+ 1.000
C4+ 4.000

loop_
_cod_related_entry_id
_cod_related_entry_database
_cod_related_entry_code
1 AMCSD 0014801
